data_7714953
loop_
_publ_author_name
'Avagyan, Nane A.'
'Lemport, Pavel S.'
'Roznyatovsky, Vitaly A.'
'Averin, Alexei D.'
'Yakushev, Alexei A.'
'Lyssenko, Konstantin A.'
'Perfilyev, Pavel D.'
'Isakovskaya, Ksenia L.'
'Aksenova, Svetlana A.'
'Nelyubina, Yulia V.'
'Vokuev, Mikhail F.'
'Rodin, Igor A.'
'Gloriozov, Igor P.'
'Ustynyuk, Yuri A.'
'Nenajdenko, Valentine G.'

_publ_section_title
;
 First 4,7-oxygenated 1,10-phenanthroline-2,9-diamides: synthesis,
 tautomerism and complexation with REE nitrates.
;
_journal_issue 7
_journal_name_full 'Dalton transactions (Cambridge, England : 2003)'
_journal_page_first 3052
_journal_page_last 3064
_journal_paper_doi 10.1039/d3dt03643j
_journal_volume 53
_journal_year 2024
_chemical_formula_moiety 'C30 H42 N4 O4'
_chemical_formula_sum 'C30 H42 N4 O4'
_chemical_formula_weight 522.67
_space_group_crystal_system triclinic
_space_group_IT_number 2
_space_group_name_Hall '-P 1'
_space_group_name_H-M_alt 'P -1'
_atom_sites_solution_hydrogens mixed
_atom_sites_solution_primary dual
_audit_creation_date 2023-09-06
_audit_creation_method
;
Olex2 1.5
(compiled 2023.02.24 svn.rf166f9f3 for OlexSys, GUI svn.r6725)
;
_audit_update_record
;
2023-09-07 deposited with the CCDC.	2024-01-09 downloaded from the CCDC.
;
_cell_angle_alpha 94.930(2)
_cell_angle_beta 103.562(2)
_cell_angle_gamma 109.844(2)
_cell_formula_units_Z 4
_cell_length_a 14.0169(5)
_cell_length_b 16.3104(6)
_cell_length_c 16.3280(6)
_cell_measurement_reflns_used 8831
_cell_measurement_temperature 100
_cell_measurement_theta_max 30.29
_cell_measurement_theta_min 2.25
_cell_volume 3357.0(2)
_computing_molecular_graphics 'Olex2 1.5 (Dolomanov et al., 2009)'
_computing_publication_material 'Olex2 1.5 (Dolomanov et al., 2009)'
_computing_structure_refinement 'XL  (Sheldrick, 2008)'
_computing_structure_solution 'SHELXT 2014/4 (Sheldrick, 2014)'
_diffrn_ambient_temperature 100.00
_diffrn_measured_fraction_theta_full 0.998
_diffrn_measured_fraction_theta_max 0.998
_diffrn_measurement_device_type 'Bruker D8 Quest'
_diffrn_measurement_method '\f and \w scans'
_diffrn_radiation_type MoK\a
_diffrn_radiation_wavelength 0.71073
_diffrn_reflns_av_R_equivalents 0.0803
_diffrn_reflns_av_unetI/netI 0.0822
_diffrn_reflns_Laue_measured_fraction_full 0.998
_diffrn_reflns_Laue_measured_fraction_max 0.998
_diffrn_reflns_limit_h_max 17
_diffrn_reflns_limit_h_min -16
_diffrn_reflns_limit_k_max 15
_diffrn_reflns_limit_k_min -20
_diffrn_reflns_limit_l_max 20
_diffrn_reflns_limit_l_min -20
_diffrn_reflns_number 49422
_diffrn_reflns_point_group_measured_fraction_full 0.998
_diffrn_reflns_point_group_measured_fraction_max 0.998
_diffrn_reflns_theta_full 25.242
_diffrn_reflns_theta_max 25.998
_diffrn_reflns_theta_min 1.764
_exptl_absorpt_coefficient_mu 0.069
_exptl_absorpt_correction_T_max 0.7461
_exptl_absorpt_correction_T_min 0.5570
_exptl_absorpt_correction_type multi-scan
_exptl_absorpt_process_details
;
SADABS-2016/2 (Bruker,2016/2) was used for absorption correction.
wR2(int) was 0.1231 before and 0.0603 after correction.
The Ratio of minimum to maximum transmission is 0.7465.
The \l/2 correction factor is Not present.
;
_exptl_crystal_colour colourless
_exptl_crystal_colour_primary colourless
_exptl_crystal_density_diffrn 1.034
_exptl_crystal_description prism
_exptl_crystal_F_000 1128
_exptl_crystal_size_max 0.12
_exptl_crystal_size_mid 0.09
_exptl_crystal_size_min 0.07
_refine_diff_density_max 0.392
_refine_diff_density_min -0.292
_refine_diff_density_rms 0.061
_refine_ls_extinction_method none
_refine_ls_goodness_of_fit_ref 1.033
_refine_ls_hydrogen_treatment mixed
_refine_ls_matrix_type full
_refine_ls_number_parameters 740
_refine_ls_number_reflns 13183
_refine_ls_number_restraints 35
_refine_ls_restrained_S_all 1.033
_refine_ls_R_factor_all 0.1312
_refine_ls_R_factor_gt 0.0708
_refine_ls_shift/su_max 0.000
_refine_ls_shift/su_mean 0.000
_refine_ls_structure_factor_coef Fsqd
_refine_ls_weighting_details 'w=1/[\s^2^(Fo^2^)+(0.1034P)^2^+1.7003P] where P=(Fo^2^+2Fc^2^)/3'
_refine_ls_weighting_scheme calc
_refine_ls_wR_factor_gt 0.1776
_refine_ls_wR_factor_ref 0.2256
_reflns_Friedel_coverage 0.000
_reflns_number_gt 7159
_reflns_number_total 13183
_reflns_threshold_expression 'I > 2\s(I)'
_cod_data_source_file d3dt03643j2.cif
_cod_data_source_block 5a
_cod_depositor_comments 'Adding full bibliography for 7714953--7714954.cif.'
_cod_database_code 7714953
_shelxl_version_number 2014/6
_shelx_space_group_comment
;
The symmetry employed for this shelxl refinement is uniquely defined
by the following loop, which should always be used as a source of
symmetry information in preference to the above space-group names.
They are only intended as comments.
;
_shelx_estimated_absorpt_t_max 0.995
_shelx_estimated_absorpt_t_min 0.992
_olex2_refinement_description
;
1. Fixed Uiso
 At 1.2 times of:
  All C(H) groups, All C(H,H) groups, All C(H,H,H,H) groups, All N(H) groups,
  All O(H) groups
 At 1.5 times of:
  All C(H,H,H) groups
2. Restrained distances
 C37-C36 \\sim C29A-C28A
 with sigma of 0.02
 C36-C27A \\sim C28A-C27A
 with sigma of 0.02
 C38-C37 \\sim C30A-C29A
 with sigma of 0.02
 C24A-C23A \\sim C39-C34
 with sigma of 0.02
 C20A-C21A \\sim C33-C31
 with sigma of 0.02
3. Uiso/Uaniso restraints and constraints
Uanis(C26A) \\sim Ueq, Uanis(C40) \\sim Ueq: with sigma of 0.005 and sigma for
terminal atoms of 0.01
Uanis(C21A) \\sim Ueq, Uanis(C33) \\sim Ueq: with sigma of 0.01 and sigma for
terminal atoms of 0.02
Uanis(C17) \\sim Ueq: with sigma of 0.01 and sigma for terminal atoms of 0.02
Uanis(C19A) = Uanis(C32)
Uanis(C26A) = Uanis(C40)
Uanis(C21A) = Uanis(C33)
Uanis(C31) = Uanis(C20A)
Uanis(C20') = Uanis(C20)
Uanis(C21') = Uanis(C21)
Uanis(C23A) = Uanis(C39)
Uanis(C24A) = Uanis(C34)
Uanis(C25A) = Uanis(C35)
Uanis(C36) = Uanis(C28A)
Uanis(C38) = Uanis(C30A)
Uanis(C37) = Uanis(C29A)
4. Others
 Sof(H18A)=Sof(H18B)=Sof(C19A)=Sof(H19A)=Sof(H19B)=Sof(C20A)=Sof(H20A)=
 Sof(H20B)=Sof(C21A)=Sof(H21A)=Sof(H21B)=Sof(H21C)=1-FVAR(1)
 Sof(H18C)=Sof(H18D)=Sof(C31)=Sof(H31A)=Sof(H31B)=Sof(C32)=Sof(H32A)=Sof(H32B)=
 Sof(C33)=Sof(H33A)=Sof(H33B)=Sof(H33C)=FVAR(1)
 Sof(H19C)=Sof(H19D)=Sof(C20)=Sof(H20C)=Sof(H20D)=Sof(C21)=Sof(H21D)=Sof(H21E)=
 Sof(H21F)=1-FVAR(2)
 Sof(H19E)=Sof(H19F)=Sof(C20')=Sof(H20E)=Sof(H20F)=Sof(C21')=Sof(H21G)=
 Sof(H21H)=Sof(H21I)=FVAR(2)
 Sof(C23A)=Sof(H23A)=Sof(H23B)=Sof(C26A)=Sof(H26A)=Sof(H26B)=Sof(H26C)=
 Sof(C24A)=Sof(H24A)=Sof(H24B)=Sof(C25A)=Sof(H25A)=Sof(H25B)=1-FVAR(3)
 Sof(C34)=Sof(H34A)=Sof(H34B)=Sof(C35)=Sof(H35A)=Sof(H35B)=Sof(C39)=Sof(H39A)=
 Sof(H39B)=Sof(C40)=Sof(H40A)=Sof(H40B)=Sof(H40C)=FVAR(3)
 Sof(H27C)=Sof(H27D)=Sof(C36)=Sof(H36A)=Sof(H36B)=Sof(C37)=Sof(H37A)=Sof(H37B)=
 Sof(C38)=Sof(H38A)=Sof(H38B)=Sof(H38C)=1-FVAR(4)
 Sof(H27A)=Sof(H27B)=Sof(C28A)=Sof(H28A)=Sof(H28B)=Sof(C29A)=Sof(H29A)=
 Sof(H29B)=Sof(C30A)=Sof(H30A)=Sof(H30B)=Sof(H30C)=FVAR(4)
5.a Riding coordinates:
 N1(H1), O2A(H2A), N1A(H1A)
5.b Secondary CH2 refined with riding coordinates:
 C14(H14C,H14D), C15(H15C,H15D), C16(H16C,H16D), C18(H18E,H18F), C19(H19E,
 H19F), C19(H19C,H19D), C23(H23C,H23D), C24(H24C,H24D), C25(H25C,H25D),
 C27(H27E,H27F), C28(H28C,H28D), C29(H29C,H29D), C20(H20C,H20D), C20'(H20E,
 H20F), C14A(H14A,H14B), C15A(H15A,H15B), C16A(H16A,H16B), C18A(H18A,H18B),
 C18A(H18C,H18D), C27A(H27A,H27B), C27A(H27C,H27D), C23A(H23A,H23B), C19A(H19A,
 H19B), C20A(H20A,H20B), C24A(H24A,H24B), C25A(H25A,H25B), C28A(H28A,H28B),
 C29A(H29A,H29B), C31(H31A,H31B), C32(H32A,H32B), C34(H34A,H34B), C35(H35A,
 H35B), C36(H36A,H36B), C37(H37A,H37B), C39(H39A,H39B)
5.c Aromatic/amide H refined with riding coordinates:
 C2(H2B), C5(H5), C6(H6), C9(H9), C2A(H2AA), C5A(H5A), C6A(H6A), C9A(H9A)
5.d Idealised Me refined as rotating group:
 C17(H17D,H17E,H17F), C26(H26D,H26E,H26F), C30(H30D,H30E,H30F), C21(H21D,H21E,
 H21F), C21'(H21G,H21H,H21I), C17A(H17A,H17B,H17C), C26A(H26A,H26B,H26C),
 C21A(H21A,H21B,H21C), C30A(H30A,H30B,H30C), C33(H33A,H33B,H33C), C38(H38A,H38B,
 H38C), C40(H40A,H40B,H40C)
;
_olex2_submission_special_instructions 'No special instructions were received'

loop_
_space_group_symop_operation_xyz
'x, y, z'
'-x, -y, -z'

loop_
_atom_site_label
_atom_site_type_symbol
_atom_site_fract_x
_atom_site_fract_y
_atom_site_fract_z
_atom_site_U_iso_or_equiv
_atom_site_adp_type
_atom_site_occupancy
_atom_site_site_symmetry_order
_atom_site_calc_flag
_atom_site_refinement_flags_posn
_atom_site_refinement_flags_adp
_atom_site_refinement_flags_occupancy
_atom_site_disorder_assembly
_atom_site_disorder_group
O1 O 1.09535(18) 0.59812(15) 0.98261(13) 0.0368(6) Uani 1 1 d . . . . .
O2 O 0.74835(19) 0.56746(15) 0.58691(14) 0.0341(6) Uani 1 1 d . . . . .
O3 O 1.1937(2) 0.33497(18) 0.81818(16) 0.0511(7) Uani 1 1 d . . . . .
O4 O 0.69642(17) 0.25154(15) 0.45641(14) 0.0337(5) Uani 1 1 d . . . . .
N1 N 1.0171(2) 0.39479(17) 0.78566(16) 0.0278(6) Uani 1 1 d . . . . .
H1 H 0.9870 0.3405 0.7428 0.033 Uiso 1 1 d R U . . .
N2 N 0.8931(2) 0.38446(17) 0.62739(16) 0.0275(6) Uani 1 1 d . . . . .
N3 N 1.1115(2) 0.2678(2) 0.91195(18) 0.0422(8) Uani 1 1 d . . . . .
N4 N 0.8642(2) 0.27087(18) 0.45987(16) 0.0317(6) Uani 1 1 d . . . . .
C1 C 1.0826(3) 0.3977(2) 0.86193(19) 0.0312(7) Uani 1 1 d . . . . .
C2 C 1.1115(3) 0.4650(2) 0.9286(2) 0.0346(8) Uani 1 1 d . . . . .
H2B H 1.1594 0.4660 0.9809 0.042 Uiso 1 1 calc R U . . .
C3 C 1.0714(3) 0.5344(2) 0.9215(2) 0.0314(7) Uani 1 1 d . . . . .
C4 C 1.0002(2) 0.5289(2) 0.83887(19) 0.0262(7) Uani 1 1 d . . . . .
C5 C 0.9536(3) 0.5929(2) 0.82431(19) 0.0306(7) Uani 1 1 d . . . . .
H5 H 0.9691 0.6405 0.8693 0.037 Uiso 1 1 calc R U . . .
C6 C 0.8871(3) 0.5872(2) 0.74708(19) 0.0303(7) Uani 1 1 d . . . . .
H6 H 0.8555 0.6301 0.7389 0.036 Uiso 1 1 calc R U . . .
C7 C 0.8642(2) 0.5174(2) 0.67816(19) 0.0264(7) Uani 1 1 d . . . . .
C8 C 0.7937(2) 0.5081(2) 0.59664(19) 0.0280(7) Uani 1 1 d . . . . .
C9 C 0.7747(2) 0.4376(2) 0.53403(19) 0.0281(7) Uani 1 1 d . . . . .
H9 H 0.7277 0.4297 0.4790 0.034 Uiso 1 1 calc R U . . .
C10 C 0.8255(2) 0.3778(2) 0.55205(19) 0.0277(7) Uani 1 1 d . . . . .
C11 C 0.9094(2) 0.4532(2) 0.68935(19) 0.0255(7) Uani 1 1 d . . . . .
C12 C 0.9770(2) 0.4593(2) 0.77285(19) 0.0258(7) Uani 1 1 d . . . . .
C13 C 1.1322(3) 0.3287(2) 0.8624(2) 0.0383(8) Uani 1 1 d . . . . .
C14 C 1.0357(3) 0.2556(3) 0.9617(2) 0.0476(10) Uani 1 1 d . . . . .
H14C H 1.0063 0.3028 0.9561 0.057 Uiso 1 1 calc R U . . .
H14D H 1.0734 0.2629 1.0228 0.057 Uiso 1 1 calc R U . . .
C15 C 0.9457(3) 0.1670(3) 0.9355(3) 0.0520(10) Uani 1 1 d . . . . .
H15C H 0.9745 0.1195 0.9417 0.062 Uiso 1 1 calc R U . . .
H15D H 0.9076 0.1593 0.8744 0.062 Uiso 1 1 calc R U . . .
C16 C 0.8687(4) 0.1577(3) 0.9886(3) 0.0624(12) Uani 1 1 d . . . . .
H16C H 0.8377 0.2037 0.9806 0.075 Uiso 1 1 calc R U . . .
H16D H 0.9072 0.1677 1.0500 0.075 Uiso 1 1 calc R U . . .
C17 C 0.7808(5) 0.0672(4) 0.9642(4) 0.109(2) Uani 1 1 d . U . . .
H17D H 0.7383 0.0593 0.9050 0.164 Uiso 1 1 calc R U . . .
H17E H 0.7358 0.0623 1.0027 0.164 Uiso 1 1 calc R U . . .
H17F H 0.8113 0.0213 0.9689 0.164 Uiso 1 1 calc R U . . .
C18 C 1.1674(3) 0.2061(3) 0.9125(3) 0.0530(11) Uani 1 1 d . . . . .
H18E H 1.1645 0.1776 0.9636 0.064 Uiso 1 1 calc R U . . .
H18F H 1.2427 0.2401 0.9177 0.064 Uiso 1 1 calc R U . . .
C19 C 1.1220(4) 0.1341(3) 0.8328(3) 0.0592(12) Uani 1 1 d . . . . .
H19E H 1.1087 0.1615 0.7817 0.071 Uiso 0.636(17) 1 calc R U P A 2
H19F H 1.0533 0.0913 0.8350 0.071 Uiso 0.636(17) 1 calc R U P A 2
H19C H 1.1464 0.1584 0.7846 0.071 Uiso 0.364(17) 1 calc R U P A 1
H19D H 1.0439 0.1121 0.8162 0.071 Uiso 0.364(17) 1 calc R U P A 1
C22 C 0.7925(3) 0.2954(2) 0.48593(19) 0.0295(7) Uani 1 1 d . . . . .
C23 C 0.8229(3) 0.1863(2) 0.3984(2) 0.0365(8) Uani 1 1 d . . . . .
H23C H 0.7703 0.1411 0.4185 0.044 Uiso 1 1 calc R U . . .
H23D H 0.8819 0.1659 0.3982 0.044 Uiso 1 1 calc R U . . .
C24 C 0.7717(3) 0.1917(3) 0.3073(2) 0.0442(9) Uani 1 1 d . . . . .
H24C H 0.7394 0.1312 0.2728 0.053 Uiso 1 1 calc R U . . .
H24D H 0.7138 0.2134 0.3079 0.053 Uiso 1 1 calc R U . . .
C25 C 0.8448(3) 0.2508(3) 0.2633(2) 0.0508(10) Uani 1 1 d . . . . .
H25C H 0.9049 0.2316 0.2647 0.061 Uiso 1 1 calc R U . . .
H25D H 0.8735 0.3126 0.2949 0.061 Uiso 1 1 calc R U . . .
C26 C 0.7873(3) 0.2478(3) 0.1697(3) 0.0591(11) Uani 1 1 d . . . . .
H26D H 0.7608 0.1871 0.1378 0.089 Uiso 1 1 calc R U . . .
H26E H 0.8366 0.2874 0.1435 0.089 Uiso 1 1 calc R U . . .
H26F H 0.7279 0.2670 0.1682 0.089 Uiso 1 1 calc R U . . .
C27 C 0.9787(3) 0.3181(2) 0.4886(2) 0.0346(8) Uani 1 1 d . . . . .
H27E H 0.9943 0.3791 0.5173 0.042 Uiso 1 1 calc R U . . .
H27F H 1.0062 0.3226 0.4379 0.042 Uiso 1 1 calc R U . . .
C28 C 1.0365(3) 0.2741(2) 0.5499(2) 0.0355(8) Uani 1 1 d . . . . .
H28C H 1.0071 0.2094 0.5284 0.043 Uiso 1 1 calc R U . . .
H28D H 1.0245 0.2841 0.6067 0.043 Uiso 1 1 calc R U . . .
C29 C 1.1551(3) 0.3099(2) 0.5598(2) 0.0412(9) Uani 1 1 d . . . . .
H29C H 1.1672 0.2976 0.5035 0.049 Uiso 1 1 calc R U . . .
H29D H 1.1839 0.3750 0.5789 0.049 Uiso 1 1 calc R U . . .
C30 C 1.2140(3) 0.2687(3) 0.6242(2) 0.0575(12) Uani 1 1 d . . . . .
H30D H 1.1839 0.2041 0.6068 0.086 Uiso 1 1 calc R U . . .
H30E H 1.2070 0.2848 0.6811 0.086 Uiso 1 1 calc R U . . .
H30F H 1.2889 0.2908 0.6259 0.086 Uiso 1 1 calc R U . . .
C20 C 1.161(2) 0.0565(17) 0.8534(16) 0.087(4) Uani 0.364(17) 1 d . . P A 1
H20C H 1.2367 0.0821 0.8847 0.104 Uiso 0.364(17) 1 calc R U P A 1
H20D H 1.1223 0.0244 0.8919 0.104 Uiso 0.364(17) 1 calc R U P A 1
C21 C 1.146(4) -0.004(2) 0.7818(19) 0.108(5) Uani 0.364(17) 1 d . . P A 1
H21D H 1.1878 -0.0402 0.7975 0.163 Uiso 0.364(17) 1 calc R U P A 1
H21E H 1.1681 0.0283 0.7374 0.163 Uiso 0.364(17) 1 calc R U P A 1
H21F H 1.0708 -0.0419 0.7600 0.163 Uiso 0.364(17) 1 calc R U P A 1
C20' C 1.1945(11) 0.0842(9) 0.8233(10) 0.087(4) Uani 0.636(17) 1 d . . P A 2
H20E H 1.2074 0.0562 0.8741 0.104 Uiso 0.636(17) 1 calc R U P A 2
H20F H 1.2633 0.1269 0.8213 0.104 Uiso 0.636(17) 1 calc R U P A 2
C21' C 1.1459(18) 0.0104(13) 0.7399(11) 0.108(5) Uani 0.636(17) 1 d . . P A 2
H21G H 1.1349 0.0380 0.6893 0.163 Uiso 0.636(17) 1 calc R U P A 2
H21H H 1.0781 -0.0324 0.7419 0.163 Uiso 0.636(17) 1 calc R U P A 2
H21I H 1.1946 -0.0201 0.7367 0.163 Uiso 0.636(17) 1 calc R U P A 2
O1A O 0.39556(17) 0.45549(14) 0.54821(13) 0.0313(5) Uani 1 1 d . . . . .
O2A O 0.75979(19) 0.41065(16) 0.89768(14) 0.0408(6) Uani 1 1 d . . . . .
H2A H 0.8160 0.4041 0.9422 0.049 Uiso 1 1 d R U . . .
O3A O 0.41805(19) 0.14539(15) 0.37663(14) 0.0367(6) Uani 1 1 d . . . . .
O4A O 0.90115(18) 0.21560(15) 0.72438(15) 0.0377(6) Uani 1 1 d . . . . .
N1A N 0.54219(19) 0.28194(16) 0.52257(15) 0.0256(6) Uani 1 1 d . . . . .
H1A H 0.5830 0.2452 0.5114 0.031 Uiso 1 1 d R U . . .
N2A N 0.6799(2) 0.25858(17) 0.65657(16) 0.0273(6) Uani 1 1 d . . . . .
N3A N 0.4513(2) 0.25572(18) 0.29914(16) 0.0324(6) Uani 1 1 d . . . . .
N4A N 0.7442(2) 0.10246(18) 0.67484(18) 0.0342(6) Uani 1 1 d . . . . .
C1A C 0.4727(2) 0.2893(2) 0.45362(19) 0.0259(7) Uani 1 1 d . . . . .
C2A C 0.4197(2) 0.3448(2) 0.46017(19) 0.0269(7) Uani 1 1 d . . . . .
H2AA H 0.3691 0.3469 0.4110 0.032 Uiso 1 1 calc R U . . .
C3A C 0.4391(2) 0.3998(2) 0.53960(19) 0.0266(7) Uani 1 1 d . . . . .
C4A C 0.5136(2) 0.3896(2) 0.61246(19) 0.0257(7) Uani 1 1 d . . . . .
C5A C 0.5380(3) 0.4399(2) 0.6952(2) 0.0328(8) Uani 1 1 d . . . . .
H5A H 0.5034 0.4796 0.7033 0.039 Uiso 1 1 calc R U . . .
C6A C 0.6099(3) 0.4322(2) 0.7627(2) 0.0341(8) Uani 1 1 d . . . . .
H6A H 0.6263 0.4677 0.8171 0.041 Uiso 1 1 calc R U . . .
C7A C 0.6608(2) 0.3717(2) 0.75268(19) 0.0283(7) Uani 1 1 d . . . . .
C8A C 0.7361(3) 0.3606(2) 0.8217(2) 0.0310(7) Uani 1 1 d . . . . .
C9A C 0.7805(2) 0.2992(2) 0.8055(2) 0.0289(7) Uani 1 1 d . . . . .
H9A H 0.8315 0.2904 0.8501 0.035 Uiso 1 1 calc R U . . .
C10A C 0.7498(2) 0.2504(2) 0.7232(2) 0.0281(7) Uani 1 1 d . . . . .
C11A C 0.6377(2) 0.3195(2) 0.67242(19) 0.0254(7) Uani 1 1 d . . . . .
C12A C 0.5629(2) 0.3306(2) 0.60114(19) 0.0255(7) Uani 1 1 d . . . . .
C13A C 0.4477(2) 0.2243(2) 0.3725(2) 0.0283(7) Uani 1 1 d . . . . .
C14A C 0.5104(3) 0.3477(2) 0.2953(2) 0.0325(7) Uani 1 1 d . . . . .
H14A H 0.5173 0.3864 0.3482 0.039 Uiso 1 1 calc R U . . .
H14B H 0.4701 0.3652 0.2462 0.039 Uiso 1 1 calc R U . . .
C15A C 0.6201(3) 0.3624(2) 0.2857(2) 0.0369(8) Uani 1 1 d . . . . .
H15A H 0.6594 0.3422 0.3332 0.044 Uiso 1 1 calc R U . . .
H15B H 0.6133 0.3261 0.2313 0.044 Uiso 1 1 calc R U . . .
C16A C 0.6821(3) 0.4590(2) 0.2862(2) 0.0428(9) Uani 1 1 d . . . . .
H16A H 0.6486 0.4763 0.2336 0.051 Uiso 1 1 calc R U . . .
H16B H 0.6789 0.4960 0.3360 0.051 Uiso 1 1 calc R U . . .
C17A C 0.7966(3) 0.4772(3) 0.2908(3) 0.0633(12) Uani 1 1 d . . . . .
H17A H 0.8007 0.4458 0.2385 0.095 Uiso 1 1 calc R U . . .
H17B H 0.8290 0.4565 0.3406 0.095 Uiso 1 1 calc R U . . .
H17C H 0.8344 0.5410 0.2961 0.095 Uiso 1 1 calc R U . . .
C18A C 0.4131(3) 0.1918(2) 0.2187(2) 0.0419(9) Uani 1 1 d . . . . .
H18A H 0.4038 0.1320 0.2319 0.050 Uiso 0.571(6) 1 calc R U P B 1
H18B H 0.4668 0.2075 0.1868 0.050 Uiso 0.571(6) 1 calc R U P B 1
H18C H 0.4442 0.1459 0.2266 0.050 Uiso 0.429(6) 1 calc R U P B 2
H18D H 0.4376 0.2229 0.1737 0.050 Uiso 0.429(6) 1 calc R U P B 2
C22A C 0.8029(3) 0.1864(2) 0.7067(2) 0.0295(7) Uani 1 1 d . . . . .
C27A C 0.7971(3) 0.0416(2) 0.6577(2) 0.0364(8) Uani 1 1 d D . . . .
H27A H 0.7496 -0.0161 0.6656 0.044 Uiso 0.060(10) 1 calc R U P C 1
H27B H 0.8603 0.0604 0.7078 0.044 Uiso 0.060(10) 1 calc R U P C 1
H27C H 0.7519 -0.0196 0.6591 0.044 Uiso 0.940(10) 1 calc R U P C 2
H27D H 0.8646 0.0579 0.7031 0.044 Uiso 0.940(10) 1 calc R U P C 2
C23A C 0.6265(7) 0.0646(6) 0.6412(5) 0.0311(16) Uani 0.546(4) 1 d D . P D 1
H23A H 0.6035 0.0079 0.6013 0.037 Uiso 0.546(4) 1 calc R U P D 1
H23B H 0.6018 0.1061 0.6096 0.037 Uiso 0.546(4) 1 calc R U P D 1
C26A C 0.4074(14) 0.0809(11) 0.6265(8) 0.073(3) Uani 0.546(4) 1 d . U P D 1
H26A H 0.4335 0.1405 0.6606 0.109 Uiso 0.546(4) 1 calc R U P D 1
H26B H 0.3301 0.0558 0.6112 0.109 Uiso 0.546(4) 1 calc R U P D 1
H26C H 0.4303 0.0840 0.5742 0.109 Uiso 0.546(4) 1 calc R U P D 1
C19A C 0.3068(10) 0.1898(8) 0.1613(6) 0.080(3) Uani 0.571(6) 1 d . . P B 1
H19A H 0.2909 0.1558 0.1033 0.096 Uiso 0.571(6) 1 calc R U P B 1
H19B H 0.3109 0.2508 0.1560 0.096 Uiso 0.571(6) 1 calc R U P B 1
C20A C 0.2153(7) 0.1430(7) 0.2059(6) 0.076(2) Uani 0.571(6) 1 d D . P B 1
H20A H 0.2031 0.0791 0.2011 0.091 Uiso 0.571(6) 1 calc R U P B 1
H20B H 0.2396 0.1695 0.2675 0.091 Uiso 0.571(6) 1 calc R U P B 1
C21A C 0.1078(10) 0.1540(13) 0.1633(16) 0.094(5) Uani 0.571(6) 1 d D U P B 1
H21A H 0.0766 0.1184 0.1054 0.142 Uiso 0.571(6) 1 calc R U P B 1
H21B H 0.1213 0.2165 0.1601 0.142 Uiso 0.571(6) 1 calc R U P B 1
H21C H 0.0588 0.1339 0.1979 0.142 Uiso 0.571(6) 1 calc R U P B 1
C24A C 0.5796(5) 0.0493(5) 0.7165(4) 0.0430(12) Uani 0.546(4) 1 d D . P D 1
H24A H 0.6055 0.1059 0.7573 0.052 Uiso 0.546(4) 1 calc R U P D 1
H24B H 0.6036 0.0068 0.7470 0.052 Uiso 0.546(4) 1 calc R U P D 1
C25A C 0.4585(6) 0.0130(5) 0.6867(5) 0.0590(16) Uani 0.546(4) 1 d . . P D 1
H25A H 0.4313 0.0070 0.7375 0.071 Uiso 0.546(4) 1 calc R U P D 1
H25B H 0.4329 -0.0468 0.6515 0.071 Uiso 0.546(4) 1 calc R U P D 1
C28A C 0.837(7) 0.016(6) 0.584(4) 0.0512(12) Uani 0.060(10) 1 d D . P C 1
H28A H 0.8662 0.0706 0.5613 0.061 Uiso 0.060(10) 1 calc R U P C 1
H28B H 0.7743 -0.0247 0.5385 0.061 Uiso 0.060(10) 1 calc R U P C 1
C29A C 0.919(8) -0.027(7) 0.600(8) 0.084(2) Uani 0.060(10) 1 d D . P C 1
H29A H 0.9267 -0.0522 0.5456 0.101 Uiso 0.060(10) 1 calc R U P C 1
H29B H 0.9888 0.0152 0.6362 0.101 Uiso 0.060(10) 1 calc R U P C 1
C30A C 0.868(9) -0.096(6) 0.645(8) 0.101(3) Uani 0.060(10) 1 d D . P C 1
H30A H 0.8648 -0.0686 0.6995 0.151 Uiso 0.060(10) 1 calc R U P C 1
H30B H 0.9100 -0.1338 0.6566 0.151 Uiso 0.060(10) 1 calc R U P C 1
H30C H 0.7968 -0.1326 0.6095 0.151 Uiso 0.060(10) 1 calc R U P C 1
C31 C 0.2322(9) 0.2102(9) 0.1817(8) 0.076(2) Uani 0.429(6) 1 d D . P B 2
H31A H 0.2454 0.2487 0.1387 0.091 Uiso 0.429(6) 1 calc R U P B 2
H31B H 0.2414 0.2459 0.2372 0.091 Uiso 0.429(6) 1 calc R U P B 2
C32 C 0.2974(15) 0.1486(11) 0.1899(9) 0.080(3) Uani 0.429(6) 1 d . . P B 2
H32A H 0.2753 0.1090 0.2302 0.096 Uiso 0.429(6) 1 calc R U P B 2
H32B H 0.2778 0.1106 0.1333 0.096 Uiso 0.429(6) 1 calc R U P B 2
C33 C 0.1210(14) 0.1275(17) 0.149(2) 0.094(5) Uani 0.429(6) 1 d D U P B 2
H33A H 0.1210 0.0894 0.0990 0.142 Uiso 0.429(6) 1 calc R U P B 2
H33B H 0.0634 0.1493 0.1326 0.142 Uiso 0.429(6) 1 calc R U P B 2
H33C H 0.1109 0.0934 0.1948 0.142 Uiso 0.429(6) 1 calc R U P B 2
C34 C 0.5542(7) 0.0351(6) 0.5918(5) 0.0430(12) Uani 0.454(4) 1 d D . P D 2
H34A H 0.5667 -0.0118 0.5582 0.052 Uiso 0.454(4) 1 calc R U P D 2
H34B H 0.5640 0.0860 0.5614 0.052 Uiso 0.454(4) 1 calc R U P D 2
C35 C 0.4421(7) -0.0001(6) 0.6004(7) 0.0590(16) Uani 0.454(4) 1 d . . P D 2
H35A H 0.4318 -0.0537 0.6267 0.071 Uiso 0.454(4) 1 calc R U P D 2
H35B H 0.3915 -0.0177 0.5425 0.071 Uiso 0.454(4) 1 calc R U P D 2
C36 C 0.8188(4) 0.0449(4) 0.5718(3) 0.0512(12) Uani 0.940(10) 1 d D . P C 2
H36A H 0.8514 0.1075 0.5662 0.061 Uiso 0.940(10) 1 calc R U P C 2
H36B H 0.7510 0.0176 0.5261 0.061 Uiso 0.940(10) 1 calc R U P C 2
C37 C 0.8918(5) -0.0032(4) 0.5593(4) 0.084(2) Uani 0.940(10) 1 d D . P C 2
H37A H 0.9007 -0.0008 0.5011 0.101 Uiso 0.940(10) 1 calc R U P C 2
H37B H 0.9621 0.0288 0.6009 0.101 Uiso 0.940(10) 1 calc R U P C 2
C38 C 0.8544(6) -0.0970(4) 0.5700(5) 0.101(3) Uani 0.940(10) 1 d D . P C 2
H38A H 0.8455 -0.1003 0.6276 0.151 Uiso 0.940(10) 1 calc R U P C 2
H38B H 0.9063 -0.1226 0.5624 0.151 Uiso 0.940(10) 1 calc R U P C 2
H38C H 0.7865 -0.1302 0.5272 0.151 Uiso 0.940(10) 1 calc R U P C 2
C39 C 0.6323(9) 0.0640(7) 0.6808(5) 0.0311(16) Uani 0.454(4) 1 d D . P D 2
H39A H 0.6175 0.1090 0.7150 0.037 Uiso 0.454(4) 1 calc R U P D 2
H39B H 0.6238 0.0125 0.7103 0.037 Uiso 0.454(4) 1 calc R U P D 2
C40 C 0.4144(17) 0.0738(14) 0.6597(10) 0.073(3) Uani 0.454(4) 1 d . U P D 2
H40A H 0.4575 0.0855 0.7192 0.109 Uiso 0.454(4) 1 calc R U P D 2
H40B H 0.3394 0.0498 0.6574 0.109 Uiso 0.454(4) 1 calc R U P D 2
H40C H 0.4303 0.1291 0.6370 0.109 Uiso 0.454(4) 1 calc R U P D 2
H2 H 0.703(4) 0.560(3) 0.538(3) 0.087 Uiso 1 1 d . U . . .

loop_
_atom_site_aniso_label
_atom_site_aniso_U_11
_atom_site_aniso_U_22
_atom_site_aniso_U_33
_atom_site_aniso_U_23
_atom_site_aniso_U_13
_atom_site_aniso_U_12
O1 0.0426(14) 0.0398(14) 0.0293(12) -0.0031(10) 0.0023(10) 0.0243(12)
O2 0.0423(14) 0.0330(14) 0.0310(12) 0.0026(10) 0.0046(10) 0.0235(12)
O3 0.0623(18) 0.0608(19) 0.0514(16) 0.0116(13) 0.0239(14) 0.0432(16)
O4 0.0316(13) 0.0354(14) 0.0337(12) -0.0026(10) 0.0080(10) 0.0148(11)
N1 0.0304(15) 0.0264(15) 0.0271(14) -0.0004(11) 0.0069(11) 0.0132(12)
N2 0.0294(14) 0.0286(15) 0.0281(14) 0.0030(11) 0.0108(11) 0.0139(12)
N3 0.058(2) 0.0454(19) 0.0369(17) 0.0083(14) 0.0123(14) 0.0369(17)
N4 0.0319(15) 0.0294(16) 0.0351(15) -0.0019(12) 0.0124(12) 0.0130(13)
C1 0.0373(19) 0.0334(19) 0.0281(17) 0.0050(14) 0.0106(14) 0.0188(16)
C2 0.0345(19) 0.044(2) 0.0265(17) -0.0002(15) 0.0024(14) 0.0221(17)
C3 0.0339(19) 0.033(2) 0.0316(18) 0.0033(14) 0.0116(14) 0.0173(16)
C4 0.0261(16) 0.0242(17) 0.0284(16) 0.0026(13) 0.0078(13) 0.0098(14)
C5 0.0359(19) 0.0299(19) 0.0268(17) 0.0000(13) 0.0072(14) 0.0153(16)
C6 0.0353(19) 0.0279(18) 0.0312(17) 0.0030(14) 0.0086(14) 0.0171(16)
C7 0.0263(17) 0.0283(18) 0.0280(16) 0.0049(13) 0.0113(13) 0.0120(14)
C8 0.0288(17) 0.0266(18) 0.0309(17) 0.0046(13) 0.0104(13) 0.0117(15)
C9 0.0268(17) 0.0304(19) 0.0256(16) 0.0023(13) 0.0062(13) 0.0102(15)
C10 0.0276(17) 0.0316(19) 0.0259(16) 0.0032(13) 0.0108(13) 0.0117(15)
C11 0.0227(16) 0.0227(17) 0.0316(17) 0.0040(13) 0.0111(13) 0.0070(14)
C12 0.0250(16) 0.0267(17) 0.0282(16) 0.0048(13) 0.0097(13) 0.0113(14)
C13 0.042(2) 0.045(2) 0.0311(18) 0.0001(16) 0.0028(15) 0.0266(18)
C14 0.068(3) 0.050(3) 0.041(2) 0.0110(18) 0.0185(19) 0.038(2)
C15 0.074(3) 0.049(3) 0.048(2) 0.0121(19) 0.022(2) 0.036(2)
C16 0.073(3) 0.062(3) 0.065(3) 0.020(2) 0.028(2) 0.033(3)
C17 0.103(5) 0.102(5) 0.124(5) 0.014(4) 0.064(4) 0.020(4)
C18 0.068(3) 0.058(3) 0.052(2) 0.011(2) 0.014(2) 0.048(2)
C19 0.074(3) 0.051(3) 0.070(3) 0.005(2) 0.025(2) 0.043(2)
C22 0.0334(19) 0.0297(19) 0.0265(16) 0.0028(13) 0.0082(14) 0.0137(16)
C23 0.038(2) 0.035(2) 0.0398(19) -0.0042(15) 0.0134(15) 0.0176(17)
C24 0.048(2) 0.044(2) 0.041(2) -0.0058(17) 0.0162(17) 0.0198(19)
C25 0.055(3) 0.047(3) 0.049(2) -0.0007(19) 0.0172(19) 0.018(2)
C26 0.064(3) 0.062(3) 0.050(3) 0.001(2) 0.022(2) 0.020(2)
C27 0.0347(19) 0.033(2) 0.0394(19) -0.0010(15) 0.0164(15) 0.0138(16)
C28 0.0356(19) 0.035(2) 0.0372(19) -0.0007(15) 0.0150(15) 0.0128(16)
C29 0.037(2) 0.039(2) 0.048(2) -0.0024(17) 0.0171(17) 0.0133(18)
C30 0.043(2) 0.092(4) 0.047(2) 0.010(2) 0.0181(18) 0.034(2)
C20 0.104(9) 0.072(8) 0.114(10) 0.005(5) 0.039(5) 0.067(8)
C21 0.148(7) 0.088(8) 0.116(14) -0.009(10) 0.047(13) 0.077(6)
C20' 0.104(9) 0.072(8) 0.114(10) 0.005(5) 0.039(5) 0.067(8)
C21' 0.148(7) 0.088(8) 0.116(14) -0.009(10) 0.047(13) 0.077(6)
O1A 0.0353(13) 0.0314(13) 0.0325(12) 0.0021(10) 0.0088(10) 0.0205(11)
O2A 0.0483(15) 0.0520(16) 0.0277(12) -0.0029(11) 0.0028(10) 0.0333(13)
O3A 0.0476(15) 0.0260(14) 0.0352(13) 0.0011(10) 0.0114(11) 0.0133(12)
O4A 0.0345(14) 0.0290(13) 0.0511(15) -0.0006(11) 0.0100(11) 0.0168(11)
N1A 0.0285(14) 0.0233(14) 0.0282(14) 0.0025(11) 0.0099(11) 0.0127(12)
N2A 0.0306(15) 0.0231(15) 0.0327(14) 0.0061(11) 0.0110(11) 0.0139(12)
N3A 0.0391(16) 0.0266(16) 0.0302(15) -0.0018(11) 0.0106(12) 0.0117(13)
N4A 0.0314(16) 0.0219(15) 0.0502(17) 0.0054(13) 0.0118(13) 0.0109(13)
C1A 0.0249(16) 0.0228(17) 0.0286(16) 0.0023(13) 0.0097(13) 0.0060(14)
C2A 0.0258(17) 0.0257(18) 0.0280(16) 0.0050(13) 0.0076(13) 0.0079(14)
C3A 0.0269(17) 0.0242(17) 0.0288(16) 0.0037(13) 0.0099(13) 0.0082(14)
C4A 0.0252(16) 0.0246(17) 0.0294(16) 0.0040(13) 0.0106(13) 0.0101(14)
C5A 0.041(2) 0.034(2) 0.0317(18) 0.0057(14) 0.0110(15) 0.0238(17)
C6A 0.040(2) 0.036(2) 0.0296(18) -0.0016(14) 0.0105(15) 0.0195(17)
C7A 0.0280(17) 0.0263(18) 0.0313(17) 0.0041(13) 0.0082(13) 0.0114(15)
C8A 0.0324(18) 0.0318(19) 0.0281(17) 0.0003(14) 0.0084(14) 0.0123(15)
C9A 0.0255(17) 0.0314(19) 0.0320(17) 0.0061(14) 0.0076(13) 0.0132(15)
C10A 0.0297(17) 0.0225(17) 0.0336(17) 0.0034(13) 0.0106(14) 0.0109(14)
C11A 0.0246(16) 0.0232(17) 0.0293(16) 0.0036(13) 0.0097(13) 0.0089(14)
C12A 0.0263(16) 0.0217(17) 0.0277(16) 0.0020(13) 0.0094(13) 0.0073(14)
C13A 0.0270(17) 0.0255(19) 0.0321(17) 0.0017(14) 0.0083(13) 0.0101(15)
C14A 0.0396(19) 0.0290(19) 0.0326(18) 0.0044(14) 0.0128(14) 0.0156(16)
C15A 0.046(2) 0.034(2) 0.0360(19) 0.0041(15) 0.0173(16) 0.0179(17)
C16A 0.048(2) 0.037(2) 0.050(2) 0.0068(17) 0.0282(18) 0.0151(18)
C17A 0.058(3) 0.048(3) 0.089(3) 0.000(2) 0.047(2) 0.010(2)
C18A 0.055(2) 0.030(2) 0.0325(19) -0.0021(15) 0.0090(17) 0.0097(18)
C22A 0.0332(19) 0.0256(18) 0.0310(17) 0.0042(14) 0.0084(14) 0.0132(15)
C27A 0.040(2) 0.0277(19) 0.047(2) 0.0035(15) 0.0137(16) 0.0191(17)
C23A 0.036(3) 0.024(2) 0.038(6) 0.004(4) 0.018(5) 0.013(2)
C26A 0.051(3) 0.079(4) 0.093(8) 0.010(6) 0.019(6) 0.033(3)
C19A 0.102(6) 0.087(9) 0.037(6) -0.017(4) -0.024(5) 0.053(7)
C20A 0.071(5) 0.089(6) 0.055(4) 0.017(4) 0.004(4) 0.023(5)
C21A 0.077(5) 0.125(11) 0.081(8) 0.044(8) 0.014(4) 0.036(6)
C24A 0.044(3) 0.032(3) 0.053(3) 0.002(2) 0.018(3) 0.013(3)
C25A 0.044(3) 0.042(4) 0.079(4) -0.012(3) 0.022(3) 0.002(3)
C28A 0.061(3) 0.039(3) 0.060(3) 0.003(2) 0.030(2) 0.019(2)
C29A 0.096(4) 0.087(5) 0.093(5) -0.003(3) 0.055(4) 0.048(4)
C30A 0.120(5) 0.088(5) 0.118(6) -0.017(4) 0.054(4) 0.062(5)
C31 0.071(5) 0.089(6) 0.055(4) 0.017(4) 0.004(4) 0.023(5)
C32 0.102(6) 0.087(9) 0.037(6) -0.017(4) -0.024(5) 0.053(7)
C33 0.077(5) 0.125(11) 0.081(8) 0.044(8) 0.014(4) 0.036(6)
C34 0.044(3) 0.032(3) 0.053(3) 0.002(2) 0.018(3) 0.013(3)
C35 0.044(3) 0.042(4) 0.079(4) -0.012(3) 0.022(3) 0.002(3)
C36 0.061(3) 0.039(3) 0.060(3) 0.003(2) 0.030(2) 0.019(2)
C37 0.096(4) 0.087(5) 0.093(5) -0.003(3) 0.055(4) 0.048(4)
C38 0.120(5) 0.088(5) 0.118(6) -0.017(4) 0.054(4) 0.062(5)
C39 0.036(3) 0.024(2) 0.038(6) 0.004(4) 0.018(5) 0.013(2)
C40 0.051(3) 0.079(4) 0.093(8) 0.010(6) 0.019(6) 0.033(3)

loop_
_atom_type_symbol
_atom_type_description
_atom_type_scat_dispersion_real
_atom_type_scat_dispersion_imag
_atom_type_scat_source
C C 0.0033 0.0016 'International Tables Vol C Tables 4.2.6.8 and 6.1.1.4'
H H 0.0000 0.0000 'International Tables Vol C Tables 4.2.6.8 and 6.1.1.4'
N N 0.0061 0.0033 'International Tables Vol C Tables 4.2.6.8 and 6.1.1.4'
O O 0.0106 0.0060 'International Tables Vol C Tables 4.2.6.8 and 6.1.1.4'

loop_
_geom_angle_atom_site_label_1
_geom_angle_atom_site_label_2
_geom_angle_atom_site_label_3
_geom_angle
_geom_angle_site_symmetry_1
_geom_angle_site_symmetry_3
_geom_angle_publ_flag
C8 O2 H2 118(3) . . ?
C1 N1 H1 119.4 . . ?
C1 N1 C12 121.1(3) . . ?
C12 N1 H1 118.4 . . ?
C10 N2 C11 116.0(2) . . ?
C13 N3 C14 125.3(3) . . ?
C13 N3 C18 116.4(3) . . ?
C14 N3 C18 118.3(3) . . ?
C22 N4 C23 116.4(3) . . ?
C22 N4 C27 126.1(3) . . ?
C27 N4 C23 117.4(2) . . ?
N1 C1 C2 121.6(3) . . ?
N1 C1 C13 114.6(3) . . ?
C2 C1 C13 123.2(3) . . ?
C1 C2 H2B 119.4 . . ?
C1 C2 C3 121.2(3) . . ?
C3 C2 H2B 119.4 . . ?
O1 C3 C2 123.3(3) . . ?
O1 C3 C4 120.6(3) . . ?
C2 C3 C4 116.0(3) . . ?
C5 C4 C3 121.4(3) . . ?
C12 C4 C3 119.3(3) . . ?
C12 C4 C5 119.3(3) . . ?
C4 C5 H5 119.5 . . ?
C6 C5 C4 121.0(3) . . ?
C6 C5 H5 119.5 . . ?
C5 C6 H6 119.7 . . ?
C5 C6 C7 120.5(3) . . ?
C7 C6 H6 119.7 . . ?
C8 C7 C6 122.3(3) . . ?
C11 C7 C6 120.5(3) . . ?
C11 C7 C8 117.1(3) . . ?
O2 C8 C7 117.1(3) . . ?
O2 C8 C9 124.4(3) . . ?
C9 C8 C7 118.4(3) . . ?
C8 C9 H9 120.2 . . ?
C8 C9 C10 119.6(3) . . ?
C10 C9 H9 120.2 . . ?
N2 C10 C9 123.9(3) . . ?
N2 C10 C22 117.8(3) . . ?
C9 C10 C22 117.9(3) . . ?
N2 C11 C7 124.9(3) . . ?
N2 C11 C12 117.3(3) . . ?
C7 C11 C12 117.8(3) . . ?
N1 C12 C4 120.8(3) . . ?
N1 C12 C11 118.3(3) . . ?
C4 C12 C11 120.9(3) . . ?
O3 C13 N3 123.8(3) . . ?
O3 C13 C1 116.5(3) . . ?
N3 C13 C1 119.7(3) . . ?
N3 C14 H14C 108.7 . . ?
N3 C14 H14D 108.7 . . ?
N3 C14 C15 114.3(3) . . ?
H14C C14 H14D 107.6 . . ?
C15 C14 H14C 108.7 . . ?
C15 C14 H14D 108.7 . . ?
C14 C15 H15C 109.1 . . ?
C14 C15 H15D 109.1 . . ?
C14 C15 C16 112.3(3) . . ?
H15C C15 H15D 107.9 . . ?
C16 C15 H15C 109.1 . . ?
C16 C15 H15D 109.1 . . ?
C15 C16 H16C 109.2 . . ?
C15 C16 H16D 109.2 . . ?
C15 C16 C17 112.0(4) . . ?
H16C C16 H16D 107.9 . . ?
C17 C16 H16C 109.2 . . ?
C17 C16 H16D 109.2 . . ?
C16 C17 H17D 109.5 . . ?
C16 C17 H17E 109.5 . . ?
C16 C17 H17F 109.5 . . ?
H17D C17 H17E 109.5 . . ?
H17D C17 H17F 109.5 . . ?
H17E C17 H17F 109.5 . . ?
N3 C18 H18E 108.9 . . ?
N3 C18 H18F 108.9 . . ?
N3 C18 C19 113.5(3) . . ?
H18E C18 H18F 107.7 . . ?
C19 C18 H18E 108.9 . . ?
C19 C18 H18F 108.9 . . ?
C18 C19 H19E 108.9 . . ?
C18 C19 H19F 108.9 . . ?
C18 C19 H19C 110.0 . . ?
C18 C19 H19D 110.0 . . ?
C18 C19 C20 108.4(10) . . ?
C18 C19 C20' 113.3(6) . . ?
H19E C19 H19F 107.7 . . ?
H19C C19 H19D 108.4 . . ?
C20 C19 H19C 110.0 . . ?
C20 C19 H19D 110.0 . . ?
C20' C19 H19E 108.9 . . ?
C20' C19 H19F 108.9 . . ?
O4 C22 N4 121.4(3) . . ?
O4 C22 C10 117.4(3) . . ?
N4 C22 C10 121.2(3) . . ?
N4 C23 H23C 108.7 . . ?
N4 C23 H23D 108.7 . . ?
N4 C23 C24 114.4(3) . . ?
H23C C23 H23D 107.6 . . ?
C24 C23 H23C 108.7 . . ?
C24 C23 H23D 108.7 . . ?
C23 C24 H24C 108.4 . . ?
C23 C24 H24D 108.4 . . ?
H24C C24 H24D 107.5 . . ?
C25 C24 C23 115.5(3) . . ?
C25 C24 H24C 108.4 . . ?
C25 C24 H24D 108.4 . . ?
C24 C25 H25C 109.3 . . ?
C24 C25 H25D 109.3 . . ?
C24 C25 C26 111.7(3) . . ?
H25C C25 H25D 107.9 . . ?
C26 C25 H25C 109.3 . . ?
C26 C25 H25D 109.3 . . ?
C25 C26 H26D 109.5 . . ?
C25 C26 H26E 109.5 . . ?
C25 C26 H26F 109.5 . . ?
H26D C26 H26E 109.5 . . ?
H26D C26 H26F 109.5 . . ?
H26E C26 H26F 109.5 . . ?
N4 C27 H27E 108.8 . . ?
N4 C27 H27F 108.8 . . ?
N4 C27 C28 113.7(3) . . ?
H27E C27 H27F 107.7 . . ?
C28 C27 H27E 108.8 . . ?
C28 C27 H27F 108.8 . . ?
C27 C28 H28C 109.2 . . ?
C27 C28 H28D 109.2 . . ?
C27 C28 C29 112.1(3) . . ?
H28C C28 H28D 107.9 . . ?
C29 C28 H28C 109.2 . . ?
C29 C28 H28D 109.2 . . ?
C28 C29 H29C 109.2 . . ?
C28 C29 H29D 109.2 . . ?
H29C C29 H29D 107.9 . . ?
C30 C29 C28 112.2(3) . . ?
C30 C29 H29C 109.2 . . ?
C30 C29 H29D 109.2 . . ?
C29 C30 H30D 109.5 . . ?
C29 C30 H30E 109.5 . . ?
C29 C30 H30F 109.5 . . ?
H30D C30 H30E 109.5 . . ?
H30D C30 H30F 109.5 . . ?
H30E C30 H30F 109.5 . . ?
C19 C20 H20C 108.7 . . ?
C19 C20 H20D 108.7 . . ?
H20C C20 H20D 107.6 . . ?
C21 C20 C19 114(2) . . ?
C21 C20 H20C 108.7 . . ?
C21 C20 H20D 108.7 . . ?
C20 C21 H21D 109.5 . . ?
C20 C21 H21E 109.5 . . ?
C20 C21 H21F 109.5 . . ?
H21D C21 H21E 109.5 . . ?
H21D C21 H21F 109.5 . . ?
H21E C21 H21F 109.5 . . ?
C19 C20' H20E 109.1 . . ?
C19 C20' H20F 109.1 . . ?
C19 C20' C21' 112.3(11) . . ?
H20E C20' H20F 107.9 . . ?
C21' C20' H20E 109.1 . . ?
C21' C20' H20F 109.1 . . ?
C20' C21' H21G 109.5 . . ?
C20' C21' H21H 109.5 . . ?
C20' C21' H21I 109.5 . . ?
H21G C21' H21H 109.5 . . ?
H21G C21' H21I 109.5 . . ?
H21H C21' H21I 109.5 . . ?
C8A O2A H2A 114.6 . . ?
C1A N1A H1A 116.3 . . ?
C1A N1A C12A 121.1(2) . . ?
C12A N1A H1A 122.2 . . ?
C10A N2A C11A 115.9(3) . . ?
C13A N3A C14A 124.2(3) . . ?
C13A N3A C18A 118.3(3) . . ?
C14A N3A C18A 116.2(3) . . ?
C22A N4A C27A 118.4(3) . . ?
C22A N4A C23A 125.8(4) . . ?
C22A N4A C39 120.4(5) . . ?
C27A N4A C23A 115.1(4) . . ?
C27A N4A C39 118.7(5) . . ?
N1A C1A C2A 121.3(3) . . ?
N1A C1A C13A 115.6(2) . . ?
C2A C1A C13A 122.6(3) . . ?
C1A C2A H2AA 119.5 . . ?
C1A C2A C3A 121.0(3) . . ?
C3A C2A H2AA 119.5 . . ?
O1A C3A C2A 123.5(3) . . ?
O1A C3A C4A 120.5(3) . . ?
C2A C3A C4A 116.1(3) . . ?
C5A C4A C3A 121.1(3) . . ?
C12A C4A C3A 119.6(3) . . ?
C12A C4A C5A 119.3(3) . . ?
C4A C5A H5A 119.4 . . ?
C6A C5A C4A 121.1(3) . . ?
C6A C5A H5A 119.4 . . ?
C5A C6A H6A 119.8 . . ?
C5A C6A C7A 120.5(3) . . ?
C7A C6A H6A 119.8 . . ?
C6A C7A C8A 122.7(3) . . ?
C11A C7A C6A 120.3(3) . . ?
C11A C7A C8A 117.1(3) . . ?
O2A C8A C7A 117.6(3) . . ?
O2A C8A C9A 124.2(3) . . ?
C9A C8A C7A 118.2(3) . . ?
C8A C9A H9A 120.4 . . ?
C8A C9A C10A 119.3(3) . . ?
C10A C9A H9A 120.4 . . ?
N2A C10A C9A 124.7(3) . . ?
N2A C10A C22A 117.3(3) . . ?
C9A C10A C22A 118.0(3) . . ?
N2A C11A C7A 124.9(3) . . ?
N2A C11A C12A 117.0(3) . . ?
C7A C11A C12A 118.1(3) . . ?
N1A C12A C4A 120.9(3) . . ?
N1A C12A C11A 118.5(2) . . ?
C4A C12A C11A 120.6(3) . . ?
O3A C13A N3A 123.9(3) . . ?
O3A C13A C1A 117.4(3) . . ?
N3A C13A C1A 118.4(3) . . ?
N3A C14A H14A 109.0 . . ?
N3A C14A H14B 109.0 . . ?
N3A C14A C15A 112.9(3) . . ?
H14A C14A H14B 107.8 . . ?
C15A C14A H14A 109.0 . . ?
C15A C14A H14B 109.0 . . ?
C14A C15A H15A 109.2 . . ?
C14A C15A H15B 109.2 . . ?
H15A C15A H15B 107.9 . . ?
C16A C15A C14A 112.1(3) . . ?
C16A C15A H15A 109.2 . . ?
C16A C15A H15B 109.2 . . ?
C15A C16A H16A 109.0 . . ?
C15A C16A H16B 109.0 . . ?
H16A C16A H16B 107.8 . . ?
C17A C16A C15A 112.8(3) . . ?
C17A C16A H16A 109.0 . . ?
C17A C16A H16B 109.0 . . ?
C16A C17A H17A 109.5 . . ?
C16A C17A H17B 109.5 . . ?
C16A C17A H17C 109.5 . . ?
H17A C17A H17B 109.5 . . ?
H17A C17A H17C 109.5 . . ?
H17B C17A H17C 109.5 . . ?
N3A C18A H18A 109.1 . . ?
N3A C18A H18B 109.1 . . ?
N3A C18A H18C 109.0 . . ?
N3A C18A H18D 109.0 . . ?
N3A C18A C19A 112.4(5) . . ?
N3A C18A C32 113.0(7) . . ?
H18A C18A H18B 107.9 . . ?
H18C C18A H18D 107.8 . . ?
C19A C18A H18A 109.1 . . ?
C19A C18A H18B 109.1 . . ?
C32 C18A H18C 109.0 . . ?
C32 C18A H18D 109.0 . . ?
O4A C22A N4A 122.6(3) . . ?
O4A C22A C10A 118.2(3) . . ?
N4A C22A C10A 119.2(3) . . ?
N4A C27A H27A 103.4 . . ?
N4A C27A H27B 103.4 . . ?
N4A C27A H27C 109.4 . . ?
N4A C27A H27D 109.4 . . ?
N4A C27A C28A 135(3) . . ?
N4A C27A C36 111.1(3) . . ?
H27A C27A H27B 105.2 . . ?
H27C C27A H27D 108.0 . . ?
C28A C27A H27A 103.4 . . ?
C28A C27A H27B 103.4 . . ?
C36 C27A H27C 109.4 . . ?
C36 C27A H27D 109.4 . . ?
N4A C23A H23A 110.0 . . ?
N4A C23A H23B 110.0 . . ?
N4A C23A C24A 108.7(6) . . ?
H23A C23A H23B 108.3 . . ?
C24A C23A H23A 110.0 . . ?
C24A C23A H23B 110.0 . . ?
H26A C26A H26B 109.5 . . ?
H26A C26A H26C 109.5 . . ?
H26B C26A H26C 109.5 . . ?
C25A C26A H26A 109.5 . . ?
C25A C26A H26B 109.5 . . ?
C25A C26A H26C 109.5 . . ?
C18A C19A H19A 110.2 . . ?
C18A C19A H19B 110.2 . . ?
C18A C19A C20A 107.8(7) . . ?
H19A C19A H19B 108.5 . . ?
C20A C19A H19A 110.2 . . ?
C20A C19A H19B 110.2 . . ?
C19A C20A H20A 109.2 . . ?
C19A C20A H20B 109.2 . . ?
H20A C20A H20B 107.9 . . ?
C21A C20A C19A 112.2(12) . . ?
C21A C20A H20A 109.2 . . ?
C21A C20A H20B 109.2 . . ?
C20A C21A H21A 109.5 . . ?
C20A C21A H21B 109.5 . . ?
C20A C21A H21C 109.5 . . ?
H21A C21A H21B 109.5 . . ?
H21A C21A H21C 109.5 . . ?
H21B C21A H21C 109.5 . . ?
C23A C24A H24A 109.3 . . ?
C23A C24A H24B 109.3 . . ?
C23A C24A C25A 111.4(6) . . ?
H24A C24A H24B 108.0 . . ?
C25A C24A H24A 109.3 . . ?
C25A C24A H24B 109.3 . . ?
C26A C25A H25A 109.0 . . ?
C26A C25A H25B 109.0 . . ?
C24A C25A C26A 113.0(8) . . ?
C24A C25A H25A 109.0 . . ?
C24A C25A H25B 109.0 . . ?
H25A C25A H25B 107.8 . . ?
C27A C28A H28A 107.4 . . ?
C27A C28A H28B 107.4 . . ?
C27A C28A C29A 120(5) . . ?
H28A C28A H28B 106.9 . . ?
C29A C28A H28A 107.4 . . ?
C29A C28A H28B 107.4 . . ?
C28A C29A H29A 112.0 . . ?
C28A C29A H29B 112.0 . . ?
H29A C29A H29B 109.7 . . ?
C30A C29A C28A 99(7) . . ?
C30A C29A H29A 112.0 . . ?
C30A C29A H29B 112.0 . . ?
C29A C30A H30A 109.5 . . ?
C29A C30A H30B 109.5 . . ?
C29A C30A H30C 109.5 . . ?
H30A C30A H30B 109.5 . . ?
H30A C30A H30C 109.5 . . ?
H30B C30A H30C 109.5 . . ?
H31A C31 H31B 110.5 . . ?
C32 C31 H31A 113.2 . . ?
C32 C31 H31B 113.2 . . ?
C32 C31 C33 92.7(14) . . ?
C33 C31 H31A 113.2 . . ?
C33 C31 H31B 113.2 . . ?
C18A C32 C31 117.2(12) . . ?
C18A C32 H32A 108.0 . . ?
C18A C32 H32B 108.0 . . ?
C31 C32 H32A 108.0 . . ?
C31 C32 H32B 108.0 . . ?
H32A C32 H32B 107.2 . . ?
C31 C33 H33A 109.5 . . ?
C31 C33 H33B 109.5 . . ?
C31 C33 H33C 109.5 . . ?
H33A C33 H33B 109.5 . . ?
H33A C33 H33C 109.5 . . ?
H33B C33 H33C 109.5 . . ?
H34A C34 H34B 108.3 . . ?
C35 C34 H34A 109.9 . . ?
C35 C34 H34B 109.9 . . ?
C39 C34 H34A 109.9 . . ?
C39 C34 H34B 109.9 . . ?
C39 C34 C35 109.1(7) . . ?
C34 C35 H35A 108.9 . . ?
C34 C35 H35B 108.9 . . ?
C34 C35 C40 113.5(10) . . ?
H35A C35 H35B 107.7 . . ?
C40 C35 H35A 108.9 . . ?
C40 C35 H35B 108.9 . . ?
C27A C36 H36A 109.1 . . ?
C27A C36 H36B 109.1 . . ?
C27A C36 C37 112.4(4) . . ?
H36A C36 H36B 107.9 . . ?
C37 C36 H36A 109.1 . . ?
C37 C36 H36B 109.1 . . ?
C36 C37 H37A 108.6 . . ?
C36 C37 H37B 108.6 . . ?
H37A C37 H37B 107.6 . . ?
C38 C37 C36 114.6(5) . . ?
C38 C37 H37A 108.6 . . ?
C38 C37 H37B 108.6 . . ?
C37 C38 H38A 109.5 . . ?
C37 C38 H38B 109.5 . . ?
C37 C38 H38C 109.5 . . ?
H38A C38 H38B 109.5 . . ?
H38A C38 H38C 109.5 . . ?
H38B C38 H38C 109.5 . . ?
N4A C39 C34 110.4(6) . . ?
N4A C39 H39A 109.6 . . ?
N4A C39 H39B 109.6 . . ?
C34 C39 H39A 109.6 . . ?
C34 C39 H39B 109.6 . . ?
H39A C39 H39B 108.1 . . ?
C35 C40 H40A 109.5 . . ?
C35 C40 H40B 109.5 . . ?
C35 C40 H40C 109.5 . . ?
H40A C40 H40B 109.5 . . ?
H40A C40 H40C 109.5 . . ?
H40B C40 H40C 109.5 . . ?

loop_
_geom_bond_atom_site_label_1
_geom_bond_atom_site_label_2
_geom_bond_distance
_geom_bond_site_symmetry_2
_geom_bond_publ_flag
O1 C3 1.272(4) . ?
O2 C8 1.328(3) . ?
O2 H2 0.86(5) . ?
O3 C13 1.234(4) . ?
O4 C22 1.241(4) . ?
N1 H1 0.9758 . ?
N1 C1 1.348(4) . ?
N1 C12 1.361(4) . ?
N2 C10 1.335(4) . ?
N2 C11 1.362(4) . ?
N3 C13 1.334(5) . ?
N3 C14 1.455(5) . ?
N3 C18 1.470(4) . ?
N4 C22 1.339(4) . ?
N4 C23 1.481(4) . ?
N4 C27 1.461(4) . ?
C1 C2 1.356(4) . ?
C1 C13 1.510(4) . ?
C2 H2B 0.9500 . ?
C2 C3 1.425(4) . ?
C3 C4 1.454(4) . ?
C4 C5 1.415(4) . ?
C4 C12 1.390(4) . ?
C5 H5 0.9500 . ?
C5 C6 1.356(4) . ?
C6 H6 0.9500 . ?
C6 C7 1.424(4) . ?
C7 C8 1.421(4) . ?
C7 C11 1.399(4) . ?
C8 C9 1.378(4) . ?
C9 H9 0.9500 . ?
C9 C10 1.404(4) . ?
C10 C22 1.510(4) . ?
C11 C12 1.440(4) . ?
C14 H14C 0.9900 . ?
C14 H14D 0.9900 . ?
C14 C15 1.506(6) . ?
C15 H15C 0.9900 . ?
C15 H15D 0.9900 . ?
C15 C16 1.513(6) . ?
C16 H16C 0.9900 . ?
C16 H16D 0.9900 . ?
C16 C17 1.514(7) . ?
C17 H17D 0.9800 . ?
C17 H17E 0.9800 . ?
C17 H17F 0.9800 . ?
C18 H18E 0.9900 . ?
C18 H18F 0.9900 . ?
C18 C19 1.522(6) . ?
C19 H19E 0.9900 . ?
C19 H19F 0.9900 . ?
C19 H19C 0.9900 . ?
C19 H19D 0.9900 . ?
C19 C20 1.57(2) . ?
C19 C20' 1.527(10) . ?
C23 H23C 0.9900 . ?
C23 H23D 0.9900 . ?
C23 C24 1.516(5) . ?
C24 H24C 0.9900 . ?
C24 H24D 0.9900 . ?
C24 C25 1.513(5) . ?
C25 H25C 0.9900 . ?
C25 H25D 0.9900 . ?
C25 C26 1.540(5) . ?
C26 H26D 0.9800 . ?
C26 H26E 0.9800 . ?
C26 H26F 0.9800 . ?
C27 H27E 0.9900 . ?
C27 H27F 0.9900 . ?
C27 C28 1.520(4) . ?
C28 H28C 0.9900 . ?
C28 H28D 0.9900 . ?
C28 C29 1.526(5) . ?
C29 H29C 0.9900 . ?
C29 H29D 0.9900 . ?
C29 C30 1.526(5) . ?
C30 H30D 0.9800 . ?
C30 H30E 0.9800 . ?
C30 H30F 0.9800 . ?
C20 H20C 0.9900 . ?
C20 H20D 0.9900 . ?
C20 C21 1.39(4) . ?
C21 H21D 0.9800 . ?
C21 H21E 0.9800 . ?
C21 H21F 0.9800 . ?
C20' H20E 0.9900 . ?
C20' H20F 0.9900 . ?
C20' C21' 1.58(2) . ?
C21' H21G 0.9800 . ?
C21' H21H 0.9800 . ?
C21' H21I 0.9800 . ?
O1A C3A 1.269(3) . ?
O2A H2A 0.9812 . ?
O2A C8A 1.328(4) . ?
O3A C13A 1.224(4) . ?
O4A C22A 1.245(4) . ?
N1A H1A 0.9914 . ?
N1A C1A 1.349(4) . ?
N1A C12A 1.361(4) . ?
N2A C10A 1.332(4) . ?
N2A C11A 1.353(4) . ?
N3A C13A 1.347(4) . ?
N3A C14A 1.462(4) . ?
N3A C18A 1.467(4) . ?
N4A C22A 1.317(4) . ?
N4A C27A 1.472(4) . ?
N4A C23A 1.493(10) . ?
N4A C39 1.509(12) . ?
C1A C2A 1.364(4) . ?
C1A C13A 1.514(4) . ?
C2A H2AA 0.9500 . ?
C2A C3A 1.424(4) . ?
C3A C4A 1.451(4) . ?
C4A C5A 1.420(4) . ?
C4A C12A 1.385(4) . ?
C5A H5A 0.9500 . ?
C5A C6A 1.354(4) . ?
C6A H6A 0.9500 . ?
C6A C7A 1.421(4) . ?
C7A C8A 1.423(4) . ?
C7A C11A 1.403(4) . ?
C8A C9A 1.384(4) . ?
C9A H9A 0.9500 . ?
C9A C10A 1.392(4) . ?
C10A C22A 1.513(4) . ?
C11A C12A 1.442(4) . ?
C14A H14A 0.9900 . ?
C14A H14B 0.9900 . ?
C14A C15A 1.521(5) . ?
C15A H15A 0.9900 . ?
C15A H15B 0.9900 . ?
C15A C16A 1.518(5) . ?
C16A H16A 0.9900 . ?
C16A H16B 0.9900 . ?
C16A C17A 1.512(5) . ?
C17A H17A 0.9800 . ?
C17A H17B 0.9800 . ?
C17A H17C 0.9800 . ?
C18A H18A 0.9900 . ?
C18A H18B 0.9900 . ?
C18A H18C 0.9900 . ?
C18A H18D 0.9900 . ?
C18A C19A 1.551(11) . ?
C18A C32 1.468(19) . ?
C27A H27A 0.9900 . ?
C27A H27B 0.9900 . ?
C27A H27C 0.9900 . ?
C27A H27D 0.9900 . ?
C27A C28A 1.51(2) . ?
C27A C36 1.505(5) . ?
C23A H23A 0.9900 . ?
C23A H23B 0.9900 . ?
C23A C24A 1.526(8) . ?
C26A H26A 0.9800 . ?
C26A H26B 0.9800 . ?
C26A H26C 0.9800 . ?
C26A C25A 1.761(17) . ?
C19A H19A 0.9900 . ?
C19A H19B 0.9900 . ?
C19A C20A 1.620(17) . ?
C20A H20A 0.9900 . ?
C20A H20B 0.9900 . ?
C20A C21A 1.581(15) . ?
C21A H21A 0.9800 . ?
C21A H21B 0.9800 . ?
C21A H21C 0.9800 . ?
C24A H24A 0.9900 . ?
C24A H24B 0.9900 . ?
C24A C25A 1.533(10) . ?
C25A H25A 0.9900 . ?
C25A H25B 0.9900 . ?
C28A H28A 0.9900 . ?
C28A H28B 0.9900 . ?
C28A C29A 1.53(2) . ?
C29A H29A 0.9900 . ?
C29A H29B 0.9900 . ?
C29A C30A 1.48(2) . ?
C30A H30A 0.9800 . ?
C30A H30B 0.9800 . ?
C30A H30C 0.9800 . ?
C31 H31A 0.9900 . ?
C31 H31B 0.9900 . ?
C31 C32 1.567(19) . ?
C31 C33 1.611(18) . ?
C32 H32A 0.9900 . ?
C32 H32B 0.9900 . ?
C33 H33A 0.9800 . ?
C33 H33B 0.9800 . ?
C33 H33C 0.9800 . ?
C34 H34A 0.9900 . ?
C34 H34B 0.9900 . ?
C34 C35 1.524(12) . ?
C34 C39 1.522(10) . ?
C35 H35A 0.9900 . ?
C35 H35B 0.9900 . ?
C35 C40 1.68(2) . ?
C36 H36A 0.9900 . ?
C36 H36B 0.9900 . ?
C36 C37 1.522(6) . ?
C37 H37A 0.9900 . ?
C37 H37B 0.9900 . ?
C37 C38 1.480(9) . ?
C38 H38A 0.9800 . ?
C38 H38B 0.9800 . ?
C38 H38C 0.9800 . ?
C39 H39A 0.9900 . ?
C39 H39B 0.9900 . ?
C40 H40A 0.9800 . ?
C40 H40B 0.9800 . ?
C40 H40C 0.9800 . ?

loop_
_geom_torsion_atom_site_label_1
_geom_torsion_atom_site_label_2
_geom_torsion_atom_site_label_3
_geom_torsion_atom_site_label_4
_geom_torsion
_geom_torsion_site_symmetry_1
_geom_torsion_site_symmetry_2
_geom_torsion_site_symmetry_3
_geom_torsion_site_symmetry_4
_geom_torsion_publ_flag
O1 C3 C4 C5 -1.5(5) . . . . ?
O1 C3 C4 C12 178.8(3) . . . . ?
O2 C8 C9 C10 -178.6(3) . . . . ?
N1 C1 C2 C3 1.8(5) . . . . ?
N1 C1 C13 O3 65.5(4) . . . . ?
N1 C1 C13 N3 -117.3(4) . . . . ?
N2 C10 C22 O4 124.4(3) . . . . ?
N2 C10 C22 N4 -55.9(4) . . . . ?
N2 C11 C12 N1 -2.4(4) . . . . ?
N2 C11 C12 C4 178.1(3) . . . . ?
N3 C14 C15 C16 -179.7(3) . . . . ?
N3 C18 C19 C20 -161.2(11) . . . . ?
N3 C18 C19 C20' 166.3(8) . . . . ?
N4 C23 C24 C25 64.7(4) . . . . ?
N4 C27 C28 C29 164.8(3) . . . . ?
C1 N1 C12 C4 -1.8(5) . . . . ?
C1 N1 C12 C11 178.7(3) . . . . ?
C1 C2 C3 O1 179.1(3) . . . . ?
C1 C2 C3 C4 -1.1(5) . . . . ?
C2 C1 C13 O3 -105.9(4) . . . . ?
C2 C1 C13 N3 71.4(5) . . . . ?
C2 C3 C4 C5 178.8(3) . . . . ?
C2 C3 C4 C12 -0.9(4) . . . . ?
C3 C4 C5 C6 -179.8(3) . . . . ?
C3 C4 C12 N1 2.4(5) . . . . ?
C3 C4 C12 C11 -178.1(3) . . . . ?
C4 C5 C6 C7 -1.2(5) . . . . ?
C5 C4 C12 N1 -177.4(3) . . . . ?
C5 C4 C12 C11 2.2(5) . . . . ?
C5 C6 C7 C8 178.9(3) . . . . ?
C5 C6 C7 C11 0.5(5) . . . . ?
C6 C7 C8 O2 -0.5(5) . . . . ?
C6 C7 C8 C9 -178.9(3) . . . . ?
C6 C7 C11 N2 -179.5(3) . . . . ?
C6 C7 C11 C12 1.5(4) . . . . ?
C7 C8 C9 C10 -0.3(5) . . . . ?
C7 C11 C12 N1 176.7(3) . . . . ?
C7 C11 C12 C4 -2.8(4) . . . . ?
C8 C7 C11 N2 2.0(5) . . . . ?
C8 C7 C11 C12 -177.1(3) . . . . ?
C8 C9 C10 N2 -0.3(5) . . . . ?
C8 C9 C10 C22 172.4(3) . . . . ?
C9 C10 C22 O4 -48.8(4) . . . . ?
C9 C10 C22 N4 130.9(3) . . . . ?
C10 N2 C11 C7 -2.6(4) . . . . ?
C10 N2 C11 C12 176.5(3) . . . . ?
C11 N2 C10 C9 1.7(4) . . . . ?
C11 N2 C10 C22 -171.1(3) . . . . ?
C11 C7 C8 O2 178.0(3) . . . . ?
C11 C7 C8 C9 -0.4(4) . . . . ?
C12 N1 C1 C2 -0.4(5) . . . . ?
C12 N1 C1 C13 -171.9(3) . . . . ?
C12 C4 C5 C6 -0.1(5) . . . . ?
C13 N3 C14 C15 117.3(4) . . . . ?
C13 N3 C18 C19 -76.5(5) . . . . ?
C13 C1 C2 C3 172.6(3) . . . . ?
C14 N3 C13 O3 -176.8(4) . . . . ?
C14 N3 C13 C1 6.1(5) . . . . ?
C14 N3 C18 C19 100.9(4) . . . . ?
C14 C15 C16 C17 -177.8(4) . . . . ?
C18 N3 C13 O3 0.4(5) . . . . ?
C18 N3 C13 C1 -176.7(3) . . . . ?
C18 N3 C14 C15 -59.9(4) . . . . ?
C18 C19 C20 C21 -166(2) . . . . ?
C18 C19 C20' C21' -179.6(8) . . . . ?
C22 N4 C23 C24 76.2(4) . . . . ?
C22 N4 C27 C28 105.4(3) . . . . ?
C23 N4 C22 O4 -3.6(4) . . . . ?
C23 N4 C22 C10 176.7(3) . . . . ?
C23 N4 C27 C28 -72.3(4) . . . . ?
C23 C24 C25 C26 176.6(3) . . . . ?
C27 N4 C22 O4 178.6(3) . . . . ?
C27 N4 C22 C10 -1.0(5) . . . . ?
C27 N4 C23 C24 -105.8(3) . . . . ?
C27 C28 C29 C30 177.6(3) . . . . ?
O1A C3A C4A C5A 1.4(5) . . . . ?
O1A C3A C4A C12A -177.8(3) . . . . ?
O2A C8A C9A C10A -179.9(3) . . . . ?
N1A C1A C2A C3A 2.5(5) . . . . ?
N1A C1A C13A O3A 53.7(4) . . . . ?
N1A C1A C13A N3A -131.5(3) . . . . ?
N2A C10A C22A O4A 121.9(3) . . . . ?
N2A C10A C22A N4A -58.5(4) . . . . ?
N2A C11A C12A N1A -2.2(4) . . . . ?
N2A C11A C12A C4A 177.9(3) . . . . ?
N3A C14A C15A C16A -177.2(3) . . . . ?
N3A C18A C19A C20A -71.5(8) . . . . ?
N3A C18A C32 C31 53.2(13) . . . . ?
N4A C27A C28A C29A 160(6) . . . . ?
N4A C27A C36 C37 168.9(4) . . . . ?
N4A C23A C24A C25A 178.3(5) . . . . ?
C1A N1A C12A C4A -0.4(4) . . . . ?
C1A N1A C12A C11A 179.8(3) . . . . ?
C1A C2A C3A O1A 176.6(3) . . . . ?
C1A C2A C3A C4A -2.9(4) . . . . ?
C2A C1A C13A O3A -118.9(3) . . . . ?
C2A C1A C13A N3A 56.0(4) . . . . ?
C2A C3A C4A C5A -179.1(3) . . . . ?
C2A C3A C4A C12A 1.7(4) . . . . ?
C3A C4A C5A C6A -178.1(3) . . . . ?
C3A C4A C12A N1A -0.1(4) . . . . ?
C3A C4A C12A C11A 179.7(3) . . . . ?
C4A C5A C6A C7A -1.6(5) . . . . ?
C5A C4A C12A N1A -179.4(3) . . . . ?
C5A C4A C12A C11A 0.5(5) . . . . ?
C5A C6A C7A C8A -179.4(3) . . . . ?
C5A C6A C7A C11A 0.5(5) . . . . ?
C6A C7A C8A O2A -1.1(5) . . . . ?
C6A C7A C8A C9A 179.4(3) . . . . ?
C6A C7A C11A N2A -178.4(3) . . . . ?
C6A C7A C11A C12A 1.0(5) . . . . ?
C7A C8A C9A C10A -0.5(5) . . . . ?
C7A C11A C12A N1A 178.3(3) . . . . ?
C7A C11A C12A C4A -1.5(4) . . . . ?
C8A C7A C11A N2A 1.6(5) . . . . ?
C8A C7A C11A C12A -179.0(3) . . . . ?
C8A C9A C10A N2A 0.6(5) . . . . ?
C8A C9A C10A C22A 177.7(3) . . . . ?
C9A C10A C22A O4A -55.4(4) . . . . ?
C9A C10A C22A N4A 124.2(3) . . . . ?
C10A N2A C11A C7A -1.5(4) . . . . ?
C10A N2A C11A C12A 179.1(3) . . . . ?
C11A N2A C10A C9A 0.3(5) . . . . ?
C11A N2A C10A C22A -176.8(3) . . . . ?
C11A C7A C8A O2A 178.9(3) . . . . ?
C11A C7A C8A C9A -0.5(5) . . . . ?
C12A N1A C1A C2A -0.8(4) . . . . ?
C12A N1A C1A C13A -173.4(3) . . . . ?
C12A C4A C5A C6A 1.1(5) . . . . ?
C13A N3A C14A C15A 94.9(3) . . . . ?
C13A N3A C18A C19A 108.6(6) . . . . ?
C13A N3A C18A C32 73.6(8) . . . . ?
C13A C1A C2A C3A 174.6(3) . . . . ?
C14A N3A C13A O3A -163.8(3) . . . . ?
C14A N3A C13A C1A 21.8(4) . . . . ?
C14A N3A C18A C19A -83.7(6) . . . . ?
C14A N3A C18A C32 -118.8(7) . . . . ?
C14A C15A C16A C17A 171.0(3) . . . . ?
C18A N3A C13A O3A 2.8(5) . . . . ?
C18A N3A C13A C1A -171.6(3) . . . . ?
C18A N3A C14A C15A -72.0(4) . . . . ?
C18A C19A C20A C21A 168.7(10) . . . . ?
C22A N4A C27A C28A -84(5) . . . . ?
C22A N4A C27A C36 -83.8(4) . . . . ?
C22A N4A C23A C24A -81.9(7) . . . . ?
C22A N4A C39 C34 115.7(7) . . . . ?
C27A N4A C22A O4A -1.5(5) . . . . ?
C27A N4A C22A C10A 178.9(3) . . . . ?
C27A N4A C23A C24A 108.0(6) . . . . ?
C27A N4A C39 C34 -82.7(8) . . . . ?
C27A C28A C29A C30A 49(11) . . . . ?
C27A C36 C37 C38 56.2(7) . . . . ?
C23A N4A C22A O4A -171.3(4) . . . . ?
C23A N4A C22A C10A 9.1(5) . . . . ?
C23A N4A C27A C28A 86(5) . . . . ?
C23A C24A C25A C26A -55.7(10) . . . . ?
C33 C31 C32 C18A 179.3(17) . . . . ?
C35 C34 C39 N4A -177.8(7) . . . . ?
C39 N4A C22A O4A 160.2(5) . . . . ?
C39 N4A C22A C10A -19.4(6) . . . . ?
C39 N4A C27A C36 114.1(5) . . . . ?
C39 C34 C35 C40 57.5(12) . . . . ?

loop_
_smtbx_masks_void_nr
_smtbx_masks_void_average_x
_smtbx_masks_void_average_y
_smtbx_masks_void_average_z
_smtbx_masks_void_volume
_smtbx_masks_void_count_electrons
_smtbx_masks_void_content
1 0.065 0.240 0.344 18.4 0.0 '1 CH3CN'
2 0.000 0.500 0.500 15.8 0.0 '2 CH3CN'
3 -0.065 0.760 0.656 18.4 0.0 '1 CH3CN'
4 0.500 -0.671 0.000 642.9 94.4 '2 CH3CN'
